data_4000121
_journal_name_full 'Chemistry of Materials'
_journal_paper_doi 10.1021/cm010681c
_journal_year 2002
_chemical_formula_moiety '[Ni(4-PhPy)2(DBM)2]*(chlorobenzene)'
_chemical_formula_sum 'C58 H45 Cl N2 Ni O4'
_chemical_formula_weight 928.12
_chemical_name_common
;
Bis(dibenzoylmethanato)bis-
(4-phenylpyridine)nickel(II), clathrate with chlorobenzene 1:1
;
_chemical_name_systematic
;
 Bis(1,3-diphenyl-1,3-propanediono)bis(4-phenylpyridine)nickel(II),
clathrate with chlorobenzene 1:1
;
_space_group_IT_number 2
_symmetry_cell_setting triclinic
_symmetry_space_group_name_Hall '-P 1'
_symmetry_space_group_name_H-M 'P -1'
_atom_sites_solution_hydrogens geom
_atom_sites_solution_primary direct
_atom_sites_solution_secondary difmap
_cell_angle_alpha 81.43(1)
_cell_angle_beta 70.09(1)
_cell_angle_gamma 75.73(1)
_cell_formula_units_Z 2
_cell_length_a 11.318(2)
_cell_length_b 13.694(3)
_cell_length_c 16.430(3)
_cell_measurement_reflns_used 'all data'
_cell_measurement_temperature 173(2)
_cell_measurement_theta_max 28.8
_cell_measurement_theta_min 1.3
_cell_volume 2314.5(8)
_diffrn_ambient_temperature 173(2)
_diffrn_detector_area_resol_mean ?
_diffrn_measurement_device_type 'Smart CCD'
_diffrn_measurement_method ?
_diffrn_radiation_monochromator graphite
_diffrn_radiation_source 'fine-focus sealed tube'
_diffrn_radiation_type MoK\a
_diffrn_radiation_wavelength 0.71070
_diffrn_reflns_av_R_equivalents 0.0540
_diffrn_reflns_av_sigmaI/netI 0.1149
_diffrn_reflns_limit_h_max 15
_diffrn_reflns_limit_h_min -15
_diffrn_reflns_limit_k_max 18
_diffrn_reflns_limit_k_min -18
_diffrn_reflns_limit_l_max 22
_diffrn_reflns_limit_l_min -22
_diffrn_reflns_number 27869
_diffrn_reflns_theta_max 28.76
_diffrn_reflns_theta_min 1.32
_diffrn_standards_decay_% ?
_diffrn_standards_interval_count ?
_diffrn_standards_interval_time ?
_diffrn_standards_number ?
_exptl_absorpt_coefficient_mu 0.528
_exptl_absorpt_correction_T_max 0.9620
_exptl_absorpt_correction_T_min 0.7793
_exptl_absorpt_correction_type SADABS
_exptl_crystal_colour green
_exptl_crystal_density_diffrn 1.332
_exptl_crystal_density_meas ?
_exptl_crystal_density_method 'not measured'
_exptl_crystal_description 'oblique block'
_exptl_crystal_F_000 968
_exptl_crystal_size_max 0.1
_exptl_crystal_size_mid 0.1
_exptl_crystal_size_min 0.05
_refine_ls_extinction_coef ?
_refine_ls_extinction_method none
_refine_ls_goodness_of_fit_ref 0.878
_refine_ls_hydrogen_treatment mixed
_refine_ls_matrix_type full
_refine_ls_number_parameters 597
_refine_ls_number_reflns 11932
_refine_ls_number_restraints 58
_refine_ls_restrained_S_all 0.879
_refine_ls_R_factor_all 0.1320
_refine_ls_R_factor_gt 0.0515
_refine_ls_shift/su_max 0.002
_refine_ls_shift/su_mean 0.000
_refine_ls_structure_factor_coef Fsqd
_refine_ls_weighting_details 'w=1/[\s^2^(Fo^2^)+(0.0429P)^2^+0.0000P] where P=(Fo^2^+2Fc^2^)/3'
_refine_ls_weighting_scheme calc
_refine_ls_wR_factor_gt 0.0936
_refine_ls_wR_factor_ref 0.1075
_reflns_number_gt 6228
_reflns_number_total 11932
_reflns_threshold_expression >2sigma(I)
_cod_depositor_comments
;
The following automatic conversions were performed:

'_refine_ls_weighting_scheme' value 'calc
w=1/[\s^2^(Fo^2^)+(0.0429P)^2^+0.0000P] where P=(Fo^2^+2Fc^2^)/3' was
changed to 'calc'. New tag '_refine_ls_weighting_details' was
created. The value of the new tag was set to
'w=1/[\s^2^(Fo^2^)+(0.0429P)^2^+0.0000P] where P=(Fo^2^+2Fc^2^)/3'.

Automatic conversion script
Id: cif_fix_values 3143 2015-03-26 13:38:13Z robertas 
;
_cod_original_sg_symbol_H-M P-1
_cod_database_code 4000121

loop_
_symmetry_equiv_pos_as_xyz
'x, y, z'
'-x, -y, -z'

loop_
_atom_site_label
_atom_site_type_symbol
_atom_site_fract_x
_atom_site_fract_y
_atom_site_fract_z
_atom_site_U_iso_or_equiv
_atom_site_adp_type
_atom_site_occupancy
_atom_site_calc_flag
_atom_site_refinement_flags
_atom_site_disorder_assembly
_atom_site_disorder_group
Ni Ni 0.46654(3) 0.17674(2) 0.287000(19) 0.02534(9) Uani 1 d . . .
O1 O 0.63158(15) 0.12841(11) 0.31802(9) 0.0290(4) Uani 1 d . . .
C1 C 0.7307(2) 0.06928(17) 0.27443(14) 0.0274(5) Uani 1 d . . .
C11 C 0.8379(2) 0.03731(19) 0.31308(14) 0.0319(6) Uani 1 d . . .
C12 C 0.8691(3) 0.1064(2) 0.35116(15) 0.0400(7) Uani 1 d . . .
H12 H 0.8230 0.1746 0.3520 0.048 Uiso 1 calc R . .
C13 C 0.9665(3) 0.0778(3) 0.38807(16) 0.0520(8) Uani 1 d . . .
H13 H 0.9875 0.1262 0.4137 0.062 Uiso 1 calc R . .
C14 C 1.0329(3) -0.0209(3) 0.38761(18) 0.0623(10) Uani 1 d . . .
H14 H 1.0996 -0.0408 0.4133 0.075 Uiso 1 calc R . .
C15 C 1.0029(3) -0.0906(3) 0.35013(19) 0.0611(9) Uani 1 d . . .
H15 H 1.0482 -0.1589 0.3508 0.073 Uiso 1 calc R . .
C16 C 0.9080(2) -0.0624(2) 0.31154(17) 0.0431(7) Uani 1 d . . .
H16 H 0.8900 -0.1106 0.2839 0.052 Uiso 1 calc R . .
C2 C 0.7498(2) 0.03488(18) 0.19358(14) 0.0322(6) Uani 1 d . . .
H2 H 0.8263 -0.0136 0.1705 0.039 Uiso 1 calc R . .
O3 O 0.55316(14) 0.11754(11) 0.17101(9) 0.0271(4) Uani 1 d . . .
C3 C 0.6670(2) 0.06540(16) 0.14434(14) 0.0258(5) Uani 1 d . . .
C31 C 0.7105(2) 0.04134(17) 0.05086(14) 0.0281(5) Uani 1 d . . .
C32 C 0.8362(2) -0.0027(2) 0.00516(16) 0.0418(7) Uani 1 d . . .
H32 H 0.8982 -0.0239 0.0347 0.050 Uiso 1 calc R . .
C33 C 0.8724(3) -0.0161(2) -0.08217(16) 0.0476(7) Uani 1 d . . .
H33 H 0.9589 -0.0461 -0.1121 0.057 Uiso 1 calc R . .
C34 C 0.7845(3) 0.0137(2) -0.12611(16) 0.0457(7) Uani 1 d . . .
H34 H 0.8100 0.0053 -0.1865 0.055 Uiso 1 calc R . .
C35 C 0.6588(3) 0.0558(2) -0.08200(16) 0.0465(7) Uani 1 d . . .
H35 H 0.5967 0.0753 -0.1116 0.056 Uiso 1 calc R . .
C36 C 0.6234(3) 0.06952(18) 0.00553(15) 0.0373(6) Uani 1 d . . .
H36 H 0.5367 0.0992 0.0352 0.045 Uiso 1 calc R . .
O4 O 0.30318(15) 0.22559(11) 0.25477(9) 0.0291(4) Uani 1 d . . .
C4 C 0.1941(2) 0.26341(17) 0.30563(15) 0.0293(6) Uani 1 d . . .
C41 C 0.0859(2) 0.29045(18) 0.26757(15) 0.0327(6) Uani 1 d . . .
C42 C 0.0973(2) 0.24362(19) 0.19595(15) 0.0376(6) Uani 1 d . . .
H42 H 0.1720 0.1936 0.1728 0.045 Uiso 1 calc R . .
C43 C 0.0022(3) 0.2681(2) 0.15729(18) 0.0516(8) Uani 1 d . . .
H43 H 0.0118 0.2346 0.1081 0.062 Uiso 1 calc R . .
C44 C -0.1067(3) 0.3408(2) 0.18952(19) 0.0555(8) Uani 1 d . . .
H44 H -0.1727 0.3571 0.1632 0.067 Uiso 1 calc R . .
C45 C -0.1186(3) 0.3892(2) 0.26006(19) 0.0556(8) Uani 1 d . . .
H45 H -0.1925 0.4405 0.2819 0.067 Uiso 1 calc R . .
C46 C -0.0244(2) 0.36411(19) 0.29984(17) 0.0421(7) Uani 1 d . . .
H46 H -0.0348 0.3973 0.3494 0.051 Uiso 1 calc R . .
C5 C 0.1680(2) 0.28016(18) 0.39280(14) 0.0336(6) Uani 1 d . . .
H5 H 0.0805 0.3035 0.4253 0.040 Uiso 1 calc R . .
O6 O 0.37849(15) 0.23449(11) 0.40373(9) 0.0274(4) Uani 1 d . . .
C6 C 0.2575(2) 0.26600(16) 0.43643(14) 0.0271(5) Uani 1 d . . .
C61 C 0.2143(2) 0.28985(18) 0.52983(15) 0.0316(6) Uani 1 d . . .
C62 C 0.0956(3) 0.3519(2) 0.56964(17) 0.0459(7) Uani 1 d . . .
H62 H 0.0377 0.3805 0.5378 0.055 Uiso 1 calc R . .
C63 C 0.0633(3) 0.3712(2) 0.65520(19) 0.0621(9) Uani 1 d . . .
H63 H -0.0177 0.4129 0.6820 0.074 Uiso 1 calc R . .
C64 C 0.1450(3) 0.3317(3) 0.70274(18) 0.0648(10) Uani 1 d . . .
H64 H 0.1215 0.3466 0.7615 0.078 Uiso 1 calc R . .
C65 C 0.2615(3) 0.2703(2) 0.66409(17) 0.0538(8) Uani 1 d . . .
H65 H 0.3188 0.2420 0.6965 0.065 Uiso 1 calc R . .
C66 C 0.2954(3) 0.2497(2) 0.57851(15) 0.0396(6) Uani 1 d . . .
H66 H 0.3761 0.2070 0.5526 0.048 Uiso 1 calc R . .
N7 N 0.52157(17) 0.31554(14) 0.22967(11) 0.0274(5) Uani 1 d . . .
C71 C 0.5057(2) 0.39199(17) 0.27710(14) 0.0314(6) Uani 1 d . . .
H71 H 0.4725 0.3824 0.3385 0.038 Uiso 1 calc R . .
C72 C 0.5353(2) 0.48393(18) 0.24106(15) 0.0324(6) Uani 1 d . . .
H72 H 0.5219 0.5359 0.2776 0.039 Uiso 1 calc R . .
C73 C 0.5846(2) 0.50117(18) 0.15153(14) 0.0275(6) Uani 1 d . . .
C74 C 0.6026(2) 0.42145(17) 0.10307(14) 0.0305(6) Uani 1 d . . .
H74 H 0.6376 0.4285 0.0416 0.037 Uiso 1 calc R . .
C75 C 0.5702(2) 0.33200(18) 0.14319(14) 0.0314(6) Uani 1 d . . .
H75 H 0.5828 0.2789 0.1079 0.038 Uiso 1 calc R . .
C76 C 0.6151(2) 0.59954(17) 0.11010(15) 0.0296(6) Uani 1 d . . .
C77 C 0.6504(3) 0.66332(19) 0.15182(16) 0.0424(7) Uani 1 d . . .
H77 H 0.6541 0.6441 0.2090 0.051 Uiso 1 calc R . .
C78 C 0.6800(3) 0.7541(2) 0.11161(17) 0.0486(8) Uani 1 d . . .
H78 H 0.7039 0.7967 0.1412 0.058 Uiso 1 calc R . .
C79 C 0.6751(3) 0.7830(2) 0.02871(17) 0.0431(7) Uani 1 d . . .
H79 H 0.6961 0.8453 0.0010 0.052 Uiso 1 calc R . .
C7X C 0.6397(3) 0.72185(19) -0.01368(16) 0.0411(7) Uani 1 d . . .
H7X H 0.6361 0.7418 -0.0708 0.049 Uiso 1 calc R . .
C7Y C 0.6093(2) 0.63118(18) 0.02651(14) 0.0324(6) Uani 1 d . . .
H7Y H 0.5840 0.5897 -0.0032 0.039 Uiso 1 calc R . .
N8 N 0.41435(18) 0.03693(14) 0.34109(12) 0.0293(5) Uani 1 d . . .
C81 C 0.4019(2) 0.00352(18) 0.42388(14) 0.0327(6) Uani 1 d . . .
H81 H 0.4086 0.0472 0.4611 0.039 Uiso 1 calc R . .
C82 C 0.3798(2) -0.09126(18) 0.45780(15) 0.0356(6) Uani 1 d . . .
H82 H 0.3724 -0.1113 0.5169 0.043 Uiso 1 calc R . .
C83 C 0.3684(2) -0.15705(18) 0.40599(15) 0.0316(6) Uani 1 d . . .
C84 C 0.3818(2) -0.12227(19) 0.32005(15) 0.0370(6) Uani 1 d . . .
H84 H 0.3766 -0.1646 0.2811 0.044 Uiso 1 calc R . .
C85 C 0.4028(2) -0.02594(19) 0.29132(16) 0.0351(6) Uani 1 d . . .
H85 H 0.4093 -0.0034 0.2327 0.042 Uiso 1 calc R . .
C86 C 0.3459(2) -0.26027(18) 0.43908(16) 0.0339(6) Uani 1 d . . .
C87 C 0.3858(3) -0.31098(19) 0.50847(16) 0.0418(7) Uani 1 d . . .
H87 H 0.4264 -0.2790 0.5358 0.050 Uiso 1 calc R . .
C88 C 0.3665(3) -0.4074(2) 0.53760(18) 0.0482(7) Uani 1 d . . .
H88 H 0.3959 -0.4417 0.5840 0.058 Uiso 1 calc R . .
C89 C 0.3059(3) -0.4543(2) 0.50077(19) 0.0490(8) Uani 1 d . . .
H89 H 0.2922 -0.5204 0.5221 0.059 Uiso 1 calc R . .
C8X C 0.2647(3) -0.4055(2) 0.4326(2) 0.0496(8) Uani 1 d . . .
H8X H 0.2230 -0.4380 0.4065 0.059 Uiso 1 calc R . .
C8Y C 0.2840(2) -0.30871(19) 0.40214(18) 0.0426(7) Uani 1 d . . .
H8Y H 0.2547 -0.2751 0.3555 0.051 Uiso 1 calc R . .
ClA Cl 0.7183(3) 0.3225(2) -0.19681(18) 0.0806(12) Uani 0.316(2) d PDU A -1
C1A C 0.8013(8) 0.3488(3) -0.1357(5) 0.0503(6) Uiso 0.316(2) d PGD A -1
C2A C 0.8621(8) 0.2703(3) -0.0902(5) 0.0503(6) Uiso 0.316(2) d PGD A -1
H2A H 0.8496 0.2037 -0.0879 0.060 Uiso 0.316(2) calc PR A -1
C3A C 0.9412(7) 0.2893(5) -0.0483(5) 0.0503(6) Uiso 0.316(2) d PG A -1
H3A H 0.9828 0.2356 -0.0173 0.060 Uiso 0.316(2) calc PR A -1
C4A C 0.9595(8) 0.3867(5) -0.0518(6) 0.0503(6) Uiso 0.316(2) d PG A -1
H4A H 1.0136 0.3997 -0.0231 0.060 Uiso 0.316(2) calc PR A -1
C5A C 0.8987(10) 0.4652(4) -0.0972(6) 0.0503(6) Uiso 0.316(2) d PG A -1
H5A H 0.9112 0.5318 -0.0996 0.060 Uiso 0.316(2) calc PR A -1
C6A C 0.8196(9) 0.4462(3) -0.1392(6) 0.0503(6) Uiso 0.316(2) d PGD A -1
H6A H 0.7780 0.4999 -0.1702 0.060 Uiso 0.316(2) calc PR A -1
ClB Cl 1.0207(3) 0.4231(2) -0.04680(19) 0.0858(13) Uani 0.313(2) d PDU B -2
C1B C 0.9102(9) 0.3999(3) -0.0873(7) 0.0503(6) Uiso 0.313(2) d PGD B -2
C2B C 0.8868(8) 0.3030(3) -0.0769(6) 0.0503(6) Uiso 0.313(2) d PGD B -2
H2B H 0.9323 0.2500 -0.0477 0.060 Uiso 0.313(2) calc PR B -2
C3B C 0.7970(7) 0.2837(4) -0.1094(5) 0.0503(6) Uiso 0.313(2) d PG B -2
H3B H 0.7811 0.2175 -0.1023 0.060 Uiso 0.313(2) calc PR B -2
C4B C 0.7305(6) 0.3612(5) -0.1522(5) 0.0503(6) Uiso 0.313(2) d PG B -2
H4B H 0.6691 0.3480 -0.1744 0.060 Uiso 0.313(2) calc PR B -2
C5B C 0.7539(7) 0.4580(5) -0.1626(6) 0.0503(6) Uiso 0.313(2) d PG B -2
H5B H 0.7084 0.5110 -0.1918 0.060 Uiso 0.313(2) calc PR B -2
C6B C 0.8437(9) 0.4774(4) -0.1301(7) 0.0503(6) Uiso 0.313(2) d PGD B -2
H6B H 0.8596 0.5436 -0.1371 0.060 Uiso 0.313(2) calc PR B -2
ClC Cl 0.9692(5) 0.2064(3) -0.0514(3) 0.100(2) Uani 0.237(2) d PDU C -3
C1C C 0.8889(10) 0.3127(3) -0.0952(7) 0.0503(6) Uiso 0.237(2) d PGD C -3
C2C C 0.8015(9) 0.3054(5) -0.1351(7) 0.0503(6) Uiso 0.237(2) d PGD C -3
H2C H 0.7864 0.2412 -0.1388 0.060 Uiso 0.237(2) calc PR C -3
C3C C 0.7360(9) 0.3920(6) -0.1698(7) 0.0503(6) Uiso 0.237(2) d PG C -3
H3C H 0.6763 0.3870 -0.1971 0.060 Uiso 0.237(2) calc PR C -3
C4C C 0.7581(11) 0.4860(5) -0.1645(8) 0.0503(6) Uiso 0.237(2) d PG C -3
H4C H 0.7133 0.5452 -0.1882 0.060 Uiso 0.237(2) calc PR C -3
C5C C 0.8455(13) 0.4933(4) -0.1245(10) 0.0503(6) Uiso 0.237(2) d PG C -3
H5C H 0.8606 0.5576 -0.1209 0.060 Uiso 0.237(2) calc PR C -3
C6C C 0.9110(13) 0.4067(4) -0.0899(10) 0.0503(6) Uiso 0.237(2) d PGD C -3
H6C H 0.9707 0.4117 -0.0626 0.060 Uiso 0.237(2) calc PR C -3
ClD Cl 0.7416(5) 0.5225(4) -0.1968(3) 0.058(2) Uani 0.139(2) d PDU D -4
C1D C 0.8140(19) 0.4276(6) -0.1374(13) 0.0503(6) Uiso 0.139(2) d PGD D -4
C2D C 0.8097(18) 0.3281(6) -0.1419(12) 0.0503(6) Uiso 0.139(2) d PGD D -4
H2D H 0.7554 0.3136 -0.1696 0.060 Uiso 0.139(2) calc PR D -4
C3D C 0.8849(17) 0.2497(7) -0.1058(11) 0.0503(6) Uiso 0.139(2) d PG D -4
H3D H 0.8819 0.1816 -0.1088 0.060 Uiso 0.139(2) calc PR D -4
C4D C 0.9644(15) 0.2708(10) -0.0652(11) 0.0503(6) Uiso 0.139(2) d PG D -4
H4D H 1.0157 0.2172 -0.0405 0.060 Uiso 0.139(2) calc PR D -4
C5D C 0.9687(18) 0.3704(11) -0.0607(13) 0.0503(6) Uiso 0.139(2) d PG D -4
H5D H 1.0230 0.3848 -0.0330 0.060 Uiso 0.139(2) calc PR D -4
C6D C 0.894(2) 0.4488(9) -0.0968(14) 0.0503(6) Uiso 0.139(2) d PGD D -4
H6D H 0.8965 0.5168 -0.0938 0.060 Uiso 0.139(2) calc PR D -4

loop_
_atom_site_aniso_label
_atom_site_aniso_U_11
_atom_site_aniso_U_22
_atom_site_aniso_U_33
_atom_site_aniso_U_23
_atom_site_aniso_U_13
_atom_site_aniso_U_12
Ni 0.02510(17) 0.02857(17) 0.01982(15) -0.00303(12) -0.00540(12) -0.00279(12)
O1 0.0303(10) 0.0315(9) 0.0244(8) -0.0052(7) -0.0100(7) -0.0017(8)
C1 0.0254(13) 0.0312(13) 0.0251(12) 0.0012(10) -0.0070(10) -0.0081(11)
C11 0.0254(14) 0.0450(16) 0.0230(12) 0.0048(11) -0.0080(10) -0.0072(12)
C12 0.0438(17) 0.0499(17) 0.0314(14) 0.0082(12) -0.0167(12) -0.0188(13)
C13 0.0495(19) 0.083(2) 0.0358(16) 0.0074(16) -0.0219(14) -0.0315(18)
C14 0.0317(17) 0.115(3) 0.0363(16) 0.0171(18) -0.0161(14) -0.0132(19)
C15 0.044(2) 0.069(2) 0.057(2) 0.0068(17) -0.0197(16) 0.0101(17)
C16 0.0327(16) 0.0489(17) 0.0463(16) -0.0040(13) -0.0156(13) -0.0017(13)
C2 0.0251(14) 0.0400(15) 0.0280(13) -0.0083(11) -0.0057(10) -0.0010(11)
O3 0.0252(9) 0.0327(9) 0.0211(8) -0.0047(7) -0.0059(7) -0.0023(7)
C3 0.0235(13) 0.0255(12) 0.0253(12) -0.0041(10) -0.0024(10) -0.0057(10)
C31 0.0307(14) 0.0293(13) 0.0236(12) -0.0049(10) -0.0044(10) -0.0093(11)
C32 0.0293(16) 0.0607(19) 0.0353(15) -0.0204(13) -0.0023(12) -0.0108(13)
C33 0.0321(16) 0.070(2) 0.0370(16) -0.0225(14) 0.0060(13) -0.0170(14)
C34 0.064(2) 0.0477(17) 0.0250(14) -0.0076(12) -0.0038(14) -0.0236(15)
C35 0.057(2) 0.0501(18) 0.0333(15) -0.0089(13) -0.0186(14) -0.0029(15)
C36 0.0419(16) 0.0403(15) 0.0266(13) -0.0101(11) -0.0097(12) -0.0002(12)
O4 0.0253(10) 0.0343(9) 0.0232(8) -0.0029(7) -0.0053(7) -0.0011(7)
C4 0.0298(15) 0.0274(13) 0.0301(13) -0.0013(10) -0.0081(11) -0.0073(11)
C41 0.0278(14) 0.0378(15) 0.0279(13) -0.0002(11) -0.0049(11) -0.0053(11)
C42 0.0327(16) 0.0439(16) 0.0339(14) -0.0023(12) -0.0112(12) -0.0031(12)
C43 0.051(2) 0.062(2) 0.0476(17) -0.0047(15) -0.0263(15) -0.0055(16)
C44 0.0348(18) 0.076(2) 0.0525(19) 0.0032(17) -0.0222(15) 0.0007(16)
C45 0.0326(17) 0.070(2) 0.0532(19) -0.0037(16) -0.0113(14) 0.0064(15)
C46 0.0326(16) 0.0484(17) 0.0397(15) -0.0090(13) -0.0088(12) 0.0015(13)
C5 0.0241(14) 0.0444(15) 0.0275(13) -0.0097(11) -0.0020(10) -0.0033(11)
O6 0.0268(10) 0.0316(9) 0.0217(8) -0.0051(7) -0.0051(7) -0.0043(7)
C6 0.0283(14) 0.0260(13) 0.0236(12) -0.0025(10) -0.0013(10) -0.0093(11)
C61 0.0319(15) 0.0347(14) 0.0275(13) -0.0094(11) 0.0004(11) -0.0155(11)
C62 0.0320(16) 0.0619(19) 0.0405(16) -0.0240(14) 0.0004(12) -0.0091(14)
C63 0.0417(19) 0.089(2) 0.0502(19) -0.0428(18) 0.0104(15) -0.0175(17)
C64 0.061(2) 0.105(3) 0.0324(16) -0.0330(17) 0.0033(15) -0.035(2)
C65 0.058(2) 0.080(2) 0.0286(15) -0.0154(15) -0.0074(14) -0.0249(17)
C66 0.0411(17) 0.0518(17) 0.0283(13) -0.0094(12) -0.0059(12) -0.0174(13)
N7 0.0259(11) 0.0319(11) 0.0223(11) -0.0010(9) -0.0065(9) -0.0042(9)
C71 0.0364(15) 0.0346(14) 0.0210(12) -0.0049(11) -0.0067(10) -0.0050(12)
C72 0.0424(16) 0.0291(14) 0.0272(13) -0.0045(11) -0.0119(11) -0.0076(12)
C73 0.0223(13) 0.0359(14) 0.0254(12) 0.0021(11) -0.0108(10) -0.0062(11)
C74 0.0357(15) 0.0345(14) 0.0202(12) -0.0018(10) -0.0071(10) -0.0080(11)
C75 0.0383(15) 0.0317(14) 0.0233(12) -0.0037(11) -0.0083(11) -0.0068(12)
C76 0.0265(14) 0.0308(13) 0.0289(13) -0.0026(11) -0.0071(10) -0.0037(11)
C77 0.062(2) 0.0424(16) 0.0322(14) 0.0051(12) -0.0215(13) -0.0230(14)
C78 0.075(2) 0.0409(16) 0.0443(17) 0.0017(13) -0.0256(15) -0.0305(15)
C79 0.0554(19) 0.0351(15) 0.0384(15) 0.0035(12) -0.0127(13) -0.0156(14)
C7X 0.0533(18) 0.0366(15) 0.0342(14) 0.0038(12) -0.0154(13) -0.0123(13)
C7Y 0.0372(15) 0.0346(14) 0.0286(13) -0.0043(11) -0.0135(11) -0.0076(12)
N8 0.0309(12) 0.0331(12) 0.0247(10) -0.0029(9) -0.0105(9) -0.0051(9)
C81 0.0418(16) 0.0319(14) 0.0242(12) -0.0030(11) -0.0096(11) -0.0081(12)
C82 0.0438(17) 0.0348(15) 0.0264(13) 0.0002(11) -0.0103(11) -0.0074(12)
C83 0.0292(14) 0.0316(14) 0.0315(13) -0.0008(11) -0.0084(11) -0.0045(11)
C84 0.0450(17) 0.0405(16) 0.0310(14) -0.0075(12) -0.0139(12) -0.0133(13)
C85 0.0408(16) 0.0412(15) 0.0270(13) 0.0017(12) -0.0141(11) -0.0131(12)
C86 0.0274(14) 0.0313(14) 0.0387(14) -0.0046(11) -0.0050(11) -0.0052(11)
C87 0.0450(17) 0.0376(15) 0.0412(15) 0.0015(12) -0.0096(13) -0.0141(13)
C88 0.0515(19) 0.0377(16) 0.0514(18) 0.0055(14) -0.0125(15) -0.0130(14)
C89 0.0457(18) 0.0332(16) 0.0581(19) 0.0043(14) -0.0048(15) -0.0113(14)
C8X 0.0330(16) 0.0421(17) 0.073(2) -0.0164(16) -0.0103(15) -0.0097(13)
C8Y 0.0367(17) 0.0365(16) 0.0547(17) -0.0040(13) -0.0151(13) -0.0063(13)
ClA 0.0534(18) 0.124(3) 0.0696(19) -0.0295(18) -0.0282(14) -0.0031(17)
ClB 0.080(2) 0.115(3) 0.071(2) 0.0041(18) -0.0349(17) -0.0259(19)
ClC 0.160(5) 0.057(3) 0.112(4) 0.011(2) -0.090(4) -0.019(3)
ClD 0.034(3) 0.079(4) 0.052(4) 0.002(3) -0.017(2) 0.007(3)
